data_4326476
loop_
_publ_author_name
'Jyotsna Chaturvedi'
'Suryabhan Singh'
'Subrato Bhattacharya'
'Heinrich N\"oth'

_publ_contact_author_address 'Lab No. 13, Departement of chemistry, BHU, Varanasi-221005'
_publ_contact_author_email s_bhatt@bhu.ac.in
_publ_contact_author_name 'Dr. S. Bhattacharya'
_publ_section_title
;
 The Chemistry of Cadmium-Thiocarboxylate Derivatives: Synthesis,
 Structural Features, and Application As Single Source Precursors for
 Ternary Sulfides
;
_journal_name_full 'Inorganic Chemistry'
_journal_page_first 10056
_journal_page_last 10069
_journal_paper_doi 10.1021/ic200927w
_journal_volume 50
_journal_year 2011
_chemical_formula_sum 'C56 H40 Cd4 O8 S8'
_chemical_formula_weight 1547.08
_space_group_IT_number 2
_symmetry_cell_setting triclinic
_symmetry_Int_Tables_number 2
_symmetry_space_group_name_Hall '-P 1'
_symmetry_space_group_name_H-M 'P -1'
_atom_sites_solution_hydrogens geom
_atom_sites_solution_primary direct
_atom_sites_solution_secondary difmap
_audit_creation_method SHELXL-97
_cell_angle_alpha 82.502(5)
_cell_angle_beta 89.949(5)
_cell_angle_gamma 78.471(6)
_cell_formula_units_Z 2
_cell_length_a 11.2551(7)
_cell_length_b 14.2713(9)
_cell_length_c 17.7941(11)
_cell_measurement_temperature 293(2)
_cell_volume 2775.6(3)
_computing_structure_refinement 'SHELXL-97 (Sheldrick, 1997)'
_diffrn_ambient_temperature 293(2)
_diffrn_measured_fraction_theta_full 0.996
_diffrn_measured_fraction_theta_max 0.834
_diffrn_radiation_monochromator graphite
_diffrn_radiation_type MoK\a
_diffrn_radiation_wavelength 0.71073
_diffrn_reflns_av_R_equivalents 0.0325
_diffrn_reflns_av_sigmaI/netI 0.0543
_diffrn_reflns_limit_h_max 15
_diffrn_reflns_limit_h_min -14
_diffrn_reflns_limit_k_max 12
_diffrn_reflns_limit_k_min -19
_diffrn_reflns_limit_l_max 23
_diffrn_reflns_limit_l_min -22
_diffrn_reflns_number 26460
_diffrn_reflns_theta_full 25.00
_diffrn_reflns_theta_max 29.24
_diffrn_reflns_theta_min 3.00
_diffrn_source 'fine-focus sealed tube'
_exptl_absorpt_coefficient_mu 1.867
_exptl_absorpt_correction_type none
_exptl_crystal_colour Yellow
_exptl_crystal_density_diffrn 1.851
_exptl_crystal_description Rectangular
_exptl_crystal_F_000 1520
_exptl_crystal_recrystallization_method methanol
_exptl_crystal_size_max 0.42
_exptl_crystal_size_mid 0.40
_exptl_crystal_size_min 0.39
_refine_diff_density_max 1.875
_refine_diff_density_min -0.865
_refine_diff_density_rms 0.137
_refine_ls_extinction_method none
_refine_ls_goodness_of_fit_ref 1.040
_refine_ls_hydrogen_treatment constr
_refine_ls_matrix_type full
_refine_ls_number_parameters 673
_refine_ls_number_reflns 12610
_refine_ls_number_restraints 0
_refine_ls_restrained_S_all 1.040
_refine_ls_R_factor_all 0.0987
_refine_ls_R_factor_gt 0.0591
_refine_ls_shift/su_max 0.001
_refine_ls_shift/su_mean 0.000
_refine_ls_structure_factor_coef Fsqd
_refine_ls_weighting_details 'calc w=1/[\s^2^(Fo^2^)+(0.0636P)^2^+9.2238P] where P=(Fo^2^+2Fc^2^)/3'
_refine_ls_weighting_scheme calc
_refine_ls_wR_factor_gt 0.1440
_refine_ls_wR_factor_ref 0.1724
_reflns_number_gt 7827
_reflns_number_total 12610
_reflns_threshold_expression >2sigma(I)
_cod_data_source_file ic200927w_si_014.cif
_cod_data_source_block cd-mg
_cod_database_code 4326476

loop_
_symmetry_equiv_pos_as_xyz
'x, y, z'
'-x, -y, -z'

loop_
_atom_site_label
_atom_site_type_symbol
_atom_site_fract_x
_atom_site_fract_y
_atom_site_fract_z
_atom_site_U_iso_or_equiv
_atom_site_adp_type
_atom_site_occupancy
_atom_site_symmetry_multiplicity
_atom_site_calc_flag
_atom_site_refinement_flags
S4 S 0.10503(18) 0.77636(15) 0.26616(12) 0.0517(5) Uani 1 1 d .
O5 O 0.1199(4) 1.0459(3) 0.1438(3) 0.0389(11) Uani 1 1 d .
O3 O 0.3924(4) 0.9559(4) 0.3560(3) 0.0428(11) Uani 1 1 d .
C12 C 0.6275(7) 0.7627(6) 0.5800(4) 0.054(2) Uani 1 1 d .
H12 H 0.6557 0.7209 0.6236 0.065 Uiso 1 1 calc R
C5 C -0.0285(8) 1.5173(7) 0.2234(6) 0.073(3) Uani 1 1 d .
H5 H -0.0881 1.5721 0.2265 0.088 Uiso 1 1 calc R
C22 C 0.2154(8) 0.7273(5) 0.3386(4) 0.0481(13) Uani 1 1 d .
C6 C 0.0792(9) 1.5232(7) 0.1834(6) 0.084(3) Uani 1 1 d .
H6 H 0.0894 1.5824 0.1585 0.101 Uiso 1 1 calc R
C55 C -0.5775(9) 0.5697(8) 0.2406(6) 0.081(3) Uani 1 1 d .
H55 H -0.6499 0.5740 0.2140 0.097 Uiso 1 1 calc R
C4 C -0.0419(8) 1.4298(8) 0.2569(6) 0.080(3) Uani 1 1 d .
H4 H -0.1143 1.4246 0.2809 0.096 Uiso 1 1 calc R
C33 C -0.3173(13) 1.5438(8) 0.0225(7) 0.106(4) Uani 1 1 d .
H33 H -0.3469 1.6019 -0.0081 0.127 Uiso 1 1 calc R
C26 C 0.2056(13) 0.4597(8) 0.4758(7) 0.104(4) Uani 1 1 d .
H26 H 0.2045 0.4027 0.5074 0.125 Uiso 1 1 calc R
C13 C 0.5289(8) 0.7501(6) 0.5407(5) 0.060(2) Uani 1 1 d .
H13 H 0.4910 0.6993 0.5577 0.072 Uiso 1 1 calc R
O6 O -0.0798(5) 1.2327(4) 0.1468(3) 0.0626(16) Uani 1 1 d .
C27 C 0.1093(12) 0.5004(7) 0.4251(7) 0.102(4) Uani 1 1 d .
H27 H 0.0445 0.4694 0.4221 0.123 Uiso 1 1 calc R
C49 C -0.3591(6) 1.1851(5) 0.0260(4) 0.0441(17) Uani 1 1 d .
H49 H -0.4317 1.1919 0.0517 0.053 Uiso 1 1 calc R
O8 O -0.4225(5) 0.8095(4) 0.2501(3) 0.0532(14) Uani 1 1 d .
O4 O 0.2869(4) 0.7670(4) 0.3510(4) 0.0711(19) Uani 1 1 d .
Cd1 Cd 0.44135(4) 1.09367(3) 0.22452(3) 0.03655(14) Uani 1 1 d .
Cd4 Cd -0.26146(4) 0.90214(3) 0.27601(3) 0.03714(14) Uani 1 1 d .
Cd2 Cd 0.23033(4) 0.90974(3) 0.27078(3) 0.03902(14) Uani 1 1 d .
Cd3 Cd -0.06717(4) 1.09431(4) 0.22968(3) 0.04049(15) Uani 1 1 d .
S6 S -0.25903(17) 1.22665(15) 0.23317(12) 0.0516(5) Uani 1 1 d .
S1 S 0.38453(18) 1.26856(15) 0.17471(14) 0.0601(6) Uani 1 1 d .
S5 S 0.08279(13) 1.03511(11) 0.33742(9) 0.0311(3) Uani 1 1 d .
S7 S -0.14786(13) 0.96541(12) 0.16536(9) 0.0332(3) Uani 1 1 d .
S2 S 0.58642(13) 1.03028(11) 0.33516(9) 0.0320(3) Uani 1 1 d .
S3 S 0.35037(13) 0.96891(11) 0.16305(9) 0.0312(3) Uani 1 1 d .
S8 S -0.23142(18) 0.72790(15) 0.32713(14) 0.0588(6) Uani 1 1 d .
O2 O 0.2325(4) 1.1894(4) 0.2505(3) 0.0488(13) Uani 1 1 d .
C1 C 0.2493(5) 1.2554(6) 0.2224(4) 0.0370(15) Uani 1 1 d .
O1 O 0.6210(4) 1.0393(3) 0.1452(3) 0.0406(11) Uani 1 1 d .
C50 C -0.3738(6) 0.7421(5) 0.2788(4) 0.0336(15) Uani 1 1 d .
C29 C -0.1669(8) 1.2749(5) 0.1627(4) 0.0521(14) Uani 1 1 d .
O7 O -0.1090(4) 0.9579(4) 0.3557(3) 0.0402(11) Uani 1 1 d .
C7 C 0.1707(8) 1.4409(6) 0.1808(5) 0.066(2) Uani 1 1 d .
H7 H 0.2403 1.4452 0.1535 0.079 Uiso 1 1 calc R
C15 C 0.2192(5) 1.0477(4) 0.1184(3) 0.0290(13) Uani 1 1 d .
C8 C 0.4937(5) 0.9522(4) 0.3811(3) 0.0301(13) Uani 1 1 d .
C36 C -0.0077(5) 0.9551(4) 0.3813(3) 0.0280(12) Uani 1 1 d .
C43 C -0.2792(5) 1.0436(4) 0.1203(3) 0.0292(13) Uani 1 1 d .
C45 C -0.1556(6) 1.1012(5) 0.0123(4) 0.0411(16) Uani 1 1 d .
H45 H -0.0901 1.0521 0.0292 0.049 Uiso 1 1 calc R
C52 C -0.3612(8) 0.5565(6) 0.3195(6) 0.067(2) Uani 1 1 d .
H52 H -0.2892 0.5509 0.3469 0.080 Uiso 1 1 calc R
C3 C 0.0481(7) 1.3463(7) 0.2573(5) 0.064(2) Uani 1 1 d .
H3 H 0.0365 1.2875 0.2823 0.077 Uiso 1 1 calc R
C23 C 0.2044(7) 0.6330(5) 0.3845(4) 0.0481(13) Uani 1 1 d .
C17 C 0.3428(6) 1.1032(5) 0.0093(4) 0.0397(16) Uani 1 1 d .
H17 H 0.4079 1.0539 0.0267 0.048 Uiso 1 1 calc R
C44 C -0.2622(5) 1.1106(5) 0.0516(3) 0.0301(13) Uani 1 1 d .
C20 C 0.1535(7) 1.2516(6) -0.0421(5) 0.056(2) Uani 1 1 d .
H20 H 0.0894 1.3017 -0.0595 0.067 Uiso 1 1 calc R
C42 C -0.0168(6) 0.8130(5) 0.4755(4) 0.0434(17) Uani 1 1 d .
H42 H -0.0865 0.8069 0.4501 0.052 Uiso 1 1 calc R
C37 C 0.0430(5) 0.8874(4) 0.4498(3) 0.0288(13) Uani 1 1 d .
C38 C 0.1454(6) 0.8971(5) 0.4888(4) 0.0391(15) Uani 1 1 d .
H38 H 0.1856 0.9466 0.4720 0.047 Uiso 1 1 calc R
C10 C 0.6441(6) 0.8986(5) 0.4905(4) 0.0397(16) Uani 1 1 d .
H10 H 0.6836 0.9484 0.4735 0.048 Uiso 1 1 calc R
C16 C 0.2356(5) 1.1146(4) 0.0492(3) 0.0294(13) Uani 1 1 d .
C30 C -0.2299(7) 1.3684(5) 0.1131(4) 0.0521(14) Uani 1 1 d .
C35 C -0.3504(8) 1.4148(7) 0.1208(6) 0.080(3) Uani 1 1 d .
H35 H -0.4005 1.3895 0.1561 0.095 Uiso 1 1 calc R
C56 C -0.5287(7) 0.6526(6) 0.2421(5) 0.062(2) Uani 1 1 d .
H56 H -0.5693 0.7116 0.2171 0.074 Uiso 1 1 calc R
C51 C -0.4183(6) 0.6466(5) 0.2814(4) 0.0464(17) Uani 1 1 d .
C39 C 0.1878(6) 0.8327(6) 0.5531(4) 0.0480(18) Uani 1 1 d .
H39 H 0.2560 0.8395 0.5796 0.058 Uiso 1 1 calc R
C41 C 0.0271(8) 0.7487(6) 0.5383(5) 0.054(2) Uani 1 1 d .
H41 H -0.0116 0.6982 0.5546 0.065 Uiso 1 1 calc R
C48 C -0.3473(8) 1.2484(6) -0.0371(5) 0.058(2) Uani 1 1 d .
H48 H -0.4116 1.2991 -0.0531 0.070 Uiso 1 1 calc R
C2 C 0.1563(6) 1.3529(5) 0.2194(4) 0.0457(17) Uani 1 1 d .
C40 C 0.1295(7) 0.7590(6) 0.5775(4) 0.054(2) Uani 1 1 d .
H40 H 0.1584 0.7159 0.6204 0.065 Uiso 1 1 calc R
C28 C 0.1093(9) 0.5879(6) 0.3784(6) 0.075(3) Uani 1 1 d .
H28 H 0.0456 0.6146 0.3440 0.090 Uiso 1 1 calc R
C9 C 0.5437(5) 0.8868(5) 0.4503(4) 0.0326(14) Uani 1 1 d .
C53 C -0.4115(9) 0.4759(7) 0.3166(6) 0.081(3) Uani 1 1 d .
H53 H -0.3720 0.4162 0.3410 0.097 Uiso 1 1 calc R
C18 C 0.3532(6) 1.1654(6) -0.0568(4) 0.0476(18) Uani 1 1 d .
H18 H 0.4243 1.1568 -0.0840 0.057 Uiso 1 1 calc R
C47 C -0.2423(7) 1.2381(6) -0.0770(4) 0.0525(19) Uani 1 1 d .
H47 H -0.2362 1.2804 -0.1205 0.063 Uiso 1 1 calc R
C31 C -0.1545(9) 1.4112(7) 0.0650(5) 0.073(3) Uani 1 1 d .
H31 H -0.0731 1.3821 0.0629 0.088 Uiso 1 1 calc R
C11 C 0.6855(6) 0.8372(6) 0.5552(4) 0.0471(18) Uani 1 1 d .
H11 H 0.7524 0.8457 0.5822 0.057 Uiso 1 1 calc R
C19 C 0.2579(7) 1.2391(6) -0.0812(4) 0.055(2) Uani 1 1 d .
H19 H 0.2648 1.2809 -0.1249 0.066 Uiso 1 1 calc R
C32 C -0.2001(12) 1.4986(8) 0.0191(7) 0.105(4) Uani 1 1 d .
H32 H -0.1490 1.5260 -0.0143 0.126 Uiso 1 1 calc R
C14 C 0.4853(6) 0.8114(6) 0.4767(4) 0.0466(18) Uani 1 1 d .
H14 H 0.4172 0.8031 0.4509 0.056 Uiso 1 1 calc R
C46 C -0.1458(6) 1.1647(6) -0.0522(4) 0.0499(19) Uani 1 1 d .
H46 H -0.0741 1.1578 -0.0788 0.060 Uiso 1 1 calc R
C21 C 0.1416(6) 1.1901(5) 0.0235(4) 0.0459(18) Uani 1 1 d .
H21 H 0.0701 1.1998 0.0502 0.055 Uiso 1 1 calc R
C24 C 0.3027(9) 0.5906(7) 0.4333(5) 0.075(3) Uani 1 1 d .
H24 H 0.3689 0.6201 0.4355 0.090 Uiso 1 1 calc R
C25 C 0.3013(11) 0.5041(8) 0.4786(7) 0.102(4) Uani 1 1 d .
H25 H 0.3667 0.4762 0.5114 0.122 Uiso 1 1 calc R
C34 C -0.3924(12) 1.5019(8) 0.0724(7) 0.111(4) Uani 1 1 d .
H34 H -0.4734 1.5323 0.0740 0.133 Uiso 1 1 calc R
C54 C -0.5203(9) 0.4839(8) 0.2774(6) 0.079(3) Uani 1 1 d .
H54 H -0.5541 0.4297 0.2765 0.095 Uiso 1 1 calc R

loop_
_atom_site_aniso_label
_atom_site_aniso_U_11
_atom_site_aniso_U_22
_atom_site_aniso_U_33
_atom_site_aniso_U_23
_atom_site_aniso_U_13
_atom_site_aniso_U_12
S4 0.0574(11) 0.0547(12) 0.0468(11) -0.0028(9) -0.0029(9) -0.0232(9)
O5 0.025(2) 0.049(3) 0.041(3) 0.001(2) 0.0037(18) -0.0075(19)
O3 0.026(2) 0.054(3) 0.048(3) 0.000(2) -0.0076(19) -0.009(2)
C12 0.058(5) 0.055(5) 0.042(4) 0.009(4) -0.006(3) -0.005(4)
C5 0.063(6) 0.057(6) 0.095(8) -0.017(5) -0.007(5) 0.000(4)
C22 0.073(4) 0.035(3) 0.037(3) -0.006(2) -0.012(3) -0.012(3)
C6 0.073(6) 0.049(6) 0.117(9) 0.006(6) -0.006(6) 0.011(5)
C55 0.089(7) 0.085(8) 0.081(7) -0.014(6) -0.010(6) -0.050(6)
C4 0.051(5) 0.082(7) 0.098(8) -0.015(6) 0.016(5) 0.013(5)
C33 0.148(12) 0.051(6) 0.095(9) 0.032(6) -0.007(8) 0.008(7)
C26 0.142(11) 0.065(7) 0.097(9) 0.026(7) 0.003(8) -0.024(7)
C13 0.068(5) 0.052(5) 0.058(5) 0.014(4) -0.006(4) -0.021(4)
O6 0.043(3) 0.060(4) 0.076(4) 0.027(3) -0.005(3) -0.013(3)
C27 0.146(11) 0.056(6) 0.108(10) 0.019(6) 0.001(8) -0.047(7)
C49 0.039(4) 0.048(4) 0.041(4) -0.002(3) 0.003(3) -0.001(3)
O8 0.046(3) 0.051(3) 0.066(4) -0.007(3) -0.007(3) -0.019(3)
O4 0.036(3) 0.068(4) 0.091(5) 0.045(3) 0.002(3) -0.002(3)
Cd1 0.0294(2) 0.0336(3) 0.0439(3) -0.0003(2) -0.00481(19) -0.00309(19)
Cd4 0.0341(3) 0.0319(3) 0.0452(3) 0.0012(2) 0.0058(2) -0.01015(19)
Cd2 0.0372(3) 0.0327(3) 0.0457(3) 0.0034(2) 0.0085(2) -0.0093(2)
Cd3 0.0369(3) 0.0335(3) 0.0472(3) 0.0029(2) -0.0123(2) -0.0030(2)
S6 0.0462(10) 0.0542(12) 0.0482(11) -0.0019(9) 0.0038(8) 0.0017(8)
S1 0.0515(11) 0.0431(11) 0.0810(16) 0.0085(11) 0.0108(10) -0.0093(9)
S5 0.0271(7) 0.0315(8) 0.0346(8) -0.0008(7) -0.0016(6) -0.0080(6)
S7 0.0277(7) 0.0326(8) 0.0380(9) -0.0001(7) 0.0028(6) -0.0056(6)
S2 0.0278(7) 0.0318(8) 0.0368(9) -0.0027(7) -0.0013(6) -0.0081(6)
S3 0.0249(7) 0.0323(8) 0.0350(8) -0.0002(7) 0.0011(6) -0.0053(6)
S8 0.0506(11) 0.0427(11) 0.0780(15) 0.0076(10) -0.0139(10) -0.0076(9)
O2 0.042(3) 0.045(3) 0.056(3) -0.012(3) 0.003(2) 0.004(2)
C1 0.026(3) 0.058(5) 0.029(4) -0.022(3) 0.002(2) -0.004(3)
O1 0.026(2) 0.049(3) 0.049(3) -0.007(2) 0.0083(19) -0.014(2)
C50 0.032(3) 0.051(4) 0.029(3) -0.019(3) 0.009(3) -0.026(3)
C29 0.081(4) 0.027(3) 0.039(3) 0.001(2) 0.015(3) 0.007(2)
O7 0.024(2) 0.054(3) 0.043(3) -0.001(2) -0.0073(18) -0.0117(19)
C7 0.061(5) 0.041(5) 0.090(7) 0.009(5) 0.000(5) -0.006(4)
C15 0.025(3) 0.029(3) 0.034(3) -0.007(3) 0.003(2) -0.009(2)
C8 0.029(3) 0.030(3) 0.032(3) -0.007(3) 0.002(2) -0.005(2)
C36 0.025(3) 0.032(3) 0.027(3) -0.002(3) -0.001(2) -0.007(2)
C43 0.026(3) 0.033(3) 0.030(3) -0.010(3) 0.003(2) -0.006(2)
C45 0.030(3) 0.056(5) 0.035(4) -0.001(3) 0.006(3) -0.007(3)
C52 0.058(5) 0.045(5) 0.092(7) 0.013(5) -0.002(5) -0.015(4)
C3 0.050(5) 0.069(6) 0.074(6) -0.016(5) 0.012(4) -0.010(4)
C23 0.073(4) 0.035(3) 0.037(3) -0.006(2) -0.012(3) -0.012(3)
C17 0.032(3) 0.050(4) 0.035(4) -0.001(3) 0.008(3) -0.006(3)
C44 0.027(3) 0.036(3) 0.028(3) -0.004(3) -0.002(2) -0.009(2)
C20 0.061(5) 0.047(5) 0.051(5) 0.013(4) 0.004(4) -0.001(4)
C42 0.045(4) 0.049(4) 0.039(4) 0.001(3) -0.006(3) -0.022(3)
C37 0.026(3) 0.035(3) 0.026(3) -0.006(3) 0.000(2) -0.006(2)
C38 0.037(3) 0.045(4) 0.036(4) 0.001(3) -0.007(3) -0.014(3)
C10 0.040(4) 0.049(4) 0.033(4) -0.007(3) -0.007(3) -0.014(3)
C16 0.026(3) 0.033(3) 0.031(3) -0.005(3) 0.000(2) -0.009(2)
C30 0.081(4) 0.027(3) 0.039(3) 0.001(2) 0.015(3) 0.007(2)
C35 0.060(6) 0.062(6) 0.096(8) 0.022(5) 0.000(5) 0.015(4)
C56 0.057(5) 0.060(5) 0.067(6) -0.010(4) -0.009(4) -0.009(4)
C51 0.046(4) 0.042(4) 0.050(5) -0.003(3) 0.005(3) -0.008(3)
C39 0.035(4) 0.064(5) 0.041(4) -0.003(4) -0.005(3) -0.004(3)
C41 0.070(5) 0.046(5) 0.048(5) 0.005(4) -0.002(4) -0.021(4)
C48 0.062(5) 0.045(5) 0.059(5) 0.001(4) -0.001(4) 0.002(4)
C2 0.045(4) 0.042(4) 0.050(4) -0.005(3) -0.003(3) -0.009(3)
C40 0.064(5) 0.051(5) 0.039(4) 0.005(4) -0.006(4) -0.001(4)
C28 0.089(7) 0.055(6) 0.082(7) 0.017(5) -0.009(5) -0.035(5)
C9 0.022(3) 0.039(4) 0.036(4) -0.003(3) 0.000(2) -0.003(2)
C53 0.090(7) 0.050(6) 0.105(8) -0.007(5) 0.008(6) -0.018(5)
C18 0.044(4) 0.059(5) 0.043(4) -0.006(4) 0.013(3) -0.018(3)
C47 0.069(5) 0.052(5) 0.038(4) 0.004(4) 0.000(4) -0.022(4)
C31 0.083(6) 0.067(6) 0.066(6) 0.011(5) 0.007(5) -0.022(5)
C11 0.044(4) 0.058(5) 0.038(4) -0.008(4) -0.011(3) -0.005(3)
C19 0.062(5) 0.061(5) 0.040(4) 0.009(4) 0.004(4) -0.018(4)
C32 0.140(11) 0.071(8) 0.090(8) 0.046(7) -0.010(7) -0.023(7)
C14 0.041(4) 0.053(5) 0.049(4) 0.000(4) -0.005(3) -0.020(3)
C46 0.041(4) 0.070(6) 0.040(4) -0.002(4) 0.008(3) -0.018(4)
C21 0.037(4) 0.052(5) 0.041(4) 0.009(3) 0.001(3) -0.001(3)
C24 0.083(7) 0.063(6) 0.070(6) 0.012(5) -0.004(5) -0.009(5)
C25 0.110(9) 0.070(8) 0.107(9) 0.046(7) -0.018(7) -0.011(6)
C34 0.120(10) 0.074(8) 0.111(10) 0.025(7) -0.021(8) 0.024(7)
C54 0.070(6) 0.066(7) 0.107(9) -0.014(6) 0.011(6) -0.027(5)

loop_
_atom_type_symbol
_atom_type_description
_atom_type_scat_dispersion_real
_atom_type_scat_dispersion_imag
_atom_type_scat_source
C C 0.0033 0.0016 'International Tables Vol C Tables 4.2.6.8 and 6.1.1.4'
H H 0.0000 0.0000 'International Tables Vol C Tables 4.2.6.8 and 6.1.1.4'
O O 0.0106 0.0060 'International Tables Vol C Tables 4.2.6.8 and 6.1.1.4'
S S 0.1246 0.1234 'International Tables Vol C Tables 4.2.6.8 and 6.1.1.4'
Cd Cd -0.8075 1.2024 'International Tables Vol C Tables 4.2.6.8 and 6.1.1.4'

loop_
_geom_angle_atom_site_label_1
_geom_angle_atom_site_label_2
_geom_angle_atom_site_label_3
_geom_angle
_geom_angle_site_symmetry_1
_geom_angle_site_symmetry_3
C22 S4 Cd2 75.9(3) . .
C15 O5 Cd3 156.4(4) . .
C8 O3 Cd2 155.6(4) . .
C13 C12 C11 120.4(7) . .
C13 C12 H12 119.8 . .
C11 C12 H12 119.8 . .
C4 C5 C6 117.9(9) . .
C4 C5 H5 121.0 . .
C6 C5 H5 121.0 . .
O4 C22 C23 122.2(7) . .
O4 C22 S4 120.4(6) . .
C23 C22 S4 117.4(6) . .
O4 C22 Cd2 54.8(4) . .
C23 C22 Cd2 173.1(5) . .
S4 C22 Cd2 65.8(2) . .
C7 C6 C5 121.0(9) . .
C7 C6 H6 119.5 . .
C5 C6 H6 119.5 . .
C54 C55 C56 120.5(9) . .
C54 C55 H55 119.7 . .
C56 C55 H55 119.7 . .
C5 C4 C3 122.9(9) . .
C5 C4 H4 118.5 . .
C3 C4 H4 118.5 . .
C32 C33 C34 118.7(10) . .
C32 C33 H33 120.6 . .
C34 C33 H33 120.6 . .
C25 C26 C27 119.4(11) . .
C25 C26 H26 120.3 . .
C27 C26 H26 120.3 . .
C12 C13 C14 120.7(7) . .
C12 C13 H13 119.7 . .
C14 C13 H13 119.7 . .
C29 O6 Cd3 100.7(5) . .
C26 C27 C28 120.5(11) . .
C26 C27 H27 119.7 . .
C28 C27 H27 119.7 . .
C48 C49 C44 119.9(7) . .
C48 C49 H49 120.1 . .
C44 C49 H49 120.1 . .
C50 O8 Cd4 94.6(4) . .
C22 O4 Cd2 102.1(5) . .
S1 Cd1 S2 122.61(7) . .
S1 Cd1 O1 101.43(12) . .
S2 Cd1 O1 84.78(11) . .
S1 Cd1 O2 60.24(14) . .
S2 Cd1 O2 117.97(13) . .
O1 Cd1 O2 155.74(17) . .
S1 Cd1 S3 120.39(7) . .
S2 Cd1 S3 117.00(5) . .
O1 Cd1 S3 83.52(11) . .
O2 Cd1 S3 92.39(13) . .
S8 Cd4 S7 123.25(7) . .
S8 Cd4 O8 60.86(14) . .
S7 Cd4 O8 118.04(14) . .
S8 Cd4 O7 101.62(12) . .
S7 Cd4 O7 84.64(11) . .
O8 Cd4 O7 156.17(17) . .
S8 Cd4 S2 121.19(7) . 1_455
S7 Cd4 S2 115.56(5) . 1_455
O8 Cd4 S2 92.67(13) . 1_455
O7 Cd4 S2 82.87(11) . 1_455
O4 Cd2 S3 125.81(14) . .
O4 Cd2 S5 110.45(17) . .
S3 Cd2 S5 118.74(5) . .
O4 Cd2 S4 61.45(17) . .
S3 Cd2 S4 124.13(6) . .
S5 Cd2 S4 101.56(6) . .
O4 Cd2 O3 80.0(2) . .
S3 Cd2 O3 84.71(11) . .
S5 Cd2 O3 82.90(11) . .
S4 Cd2 O3 140.40(12) . .
O4 Cd2 C22 23.2(2) . .
S3 Cd2 C22 132.80(18) . .
S5 Cd2 C22 108.45(18) . .
S4 Cd2 C22 38.33(17) . .
O3 Cd2 C22 102.61(19) . .
O6 Cd3 S5 126.39(14) . .
O6 Cd3 S6 62.76(15) . .
S5 Cd3 S6 124.61(6) . .
O6 Cd3 S7 110.36(16) . .
S5 Cd3 S7 117.31(5) . .
S6 Cd3 S7 102.33(6) . .
O6 Cd3 O5 78.72(18) . .
S5 Cd3 O5 84.63(10) . .
S6 Cd3 O5 140.49(11) . .
S7 Cd3 O5 82.21(11) . .
O6 Cd3 C29 23.5(2) . .
S5 Cd3 C29 131.83(19) . .
S6 Cd3 C29 39.29(18) . .
S7 Cd3 C29 110.86(19) . .
O5 Cd3 C29 102.04(19) . .
C29 S6 Cd3 74.6(2) . .
C1 S1 Cd1 81.1(3) . .
C36 S5 Cd3 92.03(19) . .
C36 S5 Cd2 97.4(2) . .
Cd3 S5 Cd2 97.45(6) . .
C43 S7 Cd4 94.3(2) . .
C43 S7 Cd3 97.2(2) . .
Cd4 S7 Cd3 97.61(6) . .
C8 S2 Cd1 94.5(2) . .
C8 S2 Cd4 98.1(2) . 1_655
Cd1 S2 Cd4 100.04(6) . 1_655
C15 S3 Cd2 92.15(19) . .
C15 S3 Cd1 98.8(2) . .
Cd2 S3 Cd1 100.00(6) . .
C50 S8 Cd4 80.7(2) . .
C1 O2 Cd1 94.1(5) . .
O2 C1 C2 123.0(6) . .
O2 C1 S1 124.5(6) . .
C2 C1 S1 112.5(6) . .
C43 O1 Cd1 153.0(4) 1_655 .
O8 C50 C51 123.5(6) . .
O8 C50 S8 123.8(6) . .
C51 C50 S8 112.7(5) . .
O6 C29 C30 121.4(7) . .
O6 C29 S6 121.9(6) . .
C30 C29 S6 115.2(6) . .
O6 C29 Cd3 55.8(4) . .
C30 C29 Cd3 169.8(6) . .
S6 C29 Cd3 66.2(2) . .
C36 O7 Cd4 154.1(4) . .
C2 C7 C6 119.4(9) . .
C2 C7 H7 120.3 . .
C6 C7 H7 120.3 . .
O5 C15 C16 121.4(5) . .
O5 C15 S3 120.2(5) . .
C16 C15 S3 118.3(4) . .
O3 C8 C9 122.3(6) . .
O3 C8 S2 119.6(5) . .
C9 C8 S2 118.0(4) . .
O7 C36 C37 121.8(5) . .
O7 C36 S5 119.9(5) . .
C37 C36 S5 118.3(4) . .
O1 C43 C44 122.3(5) 1_455 .
O1 C43 S7 119.6(5) 1_455 .
C44 C43 S7 118.1(4) . .
C44 C45 C46 120.3(6) . .
C44 C45 H45 119.9 . .
C46 C45 H45 119.9 . .
C53 C52 C51 120.4(9) . .
C53 C52 H52 119.8 . .
C51 C52 H52 119.8 . .
C4 C3 C2 119.0(9) . .
C4 C3 H3 120.5 . .
C2 C3 H3 120.5 . .
C28 C23 C24 120.5(8) . .
C28 C23 C22 124.4(7) . .
C24 C23 C22 115.0(7) . .
C16 C17 C18 120.5(6) . .
C16 C17 H17 119.8 . .
C18 C17 H17 119.8 . .
C45 C44 C49 119.2(6) . .
C45 C44 C43 122.8(6) . .
C49 C44 C43 118.0(5) . .
C19 C20 C21 120.6(7) . .
C19 C20 H20 119.7 . .
C21 C20 H20 119.7 . .
C41 C42 C37 120.1(6) . .
C41 C42 H42 120.0 . .
C37 C42 H42 119.9 . .
C38 C37 C42 119.7(6) . .
C38 C37 C36 122.2(6) . .
C42 C37 C36 118.2(5) . .
C37 C38 C39 119.8(6) . .
C37 C38 H38 120.1 . .
C39 C38 H38 120.1 . .
C11 C10 C9 120.4(7) . .
C11 C10 H10 119.8 . .
C9 C10 H10 119.8 . .
C21 C16 C17 118.6(6) . .
C21 C16 C15 119.3(5) . .
C17 C16 C15 122.1(6) . .
C31 C30 C35 120.5(8) . .
C31 C30 C29 114.8(7) . .
C35 C30 C29 124.3(7) . .
C30 C35 C34 116.9(10) . .
C30 C35 H35 121.5 . .
C34 C35 H35 121.5 . .
C55 C56 C51 120.2(8) . .
C55 C56 H56 119.9 . .
C51 C56 H56 119.9 . .
C52 C51 C56 118.0(7) . .
C52 C51 C50 126.6(7) . .
C56 C51 C50 115.4(7) . .
C40 C39 C38 120.3(7) . .
C40 C39 H39 119.9 . .
C38 C39 H39 119.9 . .
C42 C41 C40 120.1(7) . .
C42 C41 H41 120.0 . .
C40 C41 H41 120.0 . .
C49 C48 C47 121.0(7) . .
C49 C48 H48 119.5 . .
C47 C48 H48 119.5 . .
C7 C2 C3 119.7(7) . .
C7 C2 C1 125.6(7) . .
C3 C2 C1 114.6(7) . .
C39 C40 C41 120.1(7) . .
C39 C40 H40 119.9 . .
C41 C40 H40 119.9 . .
C23 C28 C27 118.9(9) . .
C23 C28 H28 120.6 . .
C27 C28 H28 120.6 . .
C10 C9 C14 119.0(6) . .
C10 C9 C8 122.6(6) . .
C14 C9 C8 118.4(6) . .
C54 C53 C52 120.3(9) . .
C54 C53 H53 119.8 . .
C52 C53 H53 119.8 . .
C19 C18 C17 119.4(6) . .
C19 C18 H18 120.3 . .
C17 C18 H18 120.3 . .
C48 C47 C46 119.7(7) . .
C48 C47 H47 120.2 . .
C46 C47 H47 120.2 . .
C30 C31 C32 120.2(10) . .
C30 C31 H31 119.9 . .
C32 C31 H31 119.9 . .
C10 C11 C12 119.7(7) . .
C10 C11 H11 120.1 . .
C12 C11 H11 120.1 . .
C20 C19 C18 120.6(7) . .
C20 C19 H19 119.7 . .
C18 C19 H19 119.7 . .
C33 C32 C31 121.1(11) . .
C33 C32 H32 119.5 . .
C31 C32 H32 119.5 . .
C13 C14 C9 119.7(7) . .
C13 C14 H14 120.1 . .
C9 C14 H14 120.1 . .
C47 C46 C45 120.0(7) . .
C47 C46 H46 120.0 . .
C45 C46 H46 120.0 . .
C16 C21 C20 120.2(7) . .
C16 C21 H21 119.9 . .
C20 C21 H21 119.9 . .
C25 C24 C23 119.7(10) . .
C25 C24 H24 120.2 . .
C23 C24 H24 120.2 . .
C26 C25 C24 120.9(11) . .
C26 C25 H25 119.5 . .
C24 C25 H25 119.5 . .
C33 C34 C35 122.4(11) . .
C33 C34 H34 118.8 . .
C35 C34 H34 118.8 . .
C55 C54 C53 120.5(9) . .
C55 C54 H54 119.7 . .
C53 C54 H54 119.7 . .

loop_
_geom_bond_atom_site_label_1
_geom_bond_atom_site_label_2
_geom_bond_distance
_geom_bond_site_symmetry_2
S4 C22 1.765(8) .
S4 Cd2 2.595(2) .
O5 C15 1.210(7) .
O5 Cd3 2.633(4) .
O3 C8 1.214(7) .
O3 Cd2 2.609(4) .
C12 C13 1.366(11) .
C12 C11 1.380(11) .
C12 H12 0.9300 .
C5 C4 1.348(13) .
C5 C6 1.417(13) .
C5 H5 0.9300 .
C22 O4 1.110(9) .
C22 C23 1.508(10) .
C22 Cd2 2.760(8) .
C6 C7 1.405(11) .
C6 H6 0.9300 .
C55 C54 1.349(13) .
C55 C56 1.403(12) .
C55 H55 0.9300 .
C4 C3 1.401(11) .
C4 H4 0.9300 .
C33 C32 1.352(17) .
C33 C34 1.387(16) .
C33 H33 0.9300 .
C26 C25 1.358(16) .
C26 C27 1.392(16) .
C26 H26 0.9300 .
C13 C14 1.369(10) .
C13 H13 0.9300 .
O6 C29 1.101(8) .
O6 Cd3 2.286(5) .
C27 C28 1.407(12) .
C27 H27 0.9300 .
C49 C48 1.369(10) .
C49 C44 1.393(9) .
C49 H49 0.9300 .
O8 C50 1.071(8) .
O8 Cd4 2.523(5) .
O4 Cd2 2.305(5) .
Cd1 S1 2.492(2) .
Cd1 S2 2.5121(16) .
Cd1 O1 2.516(4) .
Cd1 O2 2.546(5) .
Cd1 S3 2.5795(17) .
Cd4 S8 2.490(2) .
Cd4 S7 2.5140(16) .
Cd4 O7 2.536(4) .
Cd4 S2 2.5751(17) 1_455
Cd2 S3 2.4985(16) .
Cd2 S5 2.5937(17) .
Cd3 S5 2.5003(16) .
Cd3 S6 2.5757(19) .
Cd3 S7 2.5957(17) .
Cd3 C29 2.715(7) .
S6 C29 1.783(8) .
S1 C1 1.773(7) .
S5 C36 1.784(6) .
S7 C43 1.784(6) .
S2 C8 1.796(6) .
S2 Cd4 2.5751(17) 1_655
S3 C15 1.783(6) .
S8 C50 1.782(7) .
O2 C1 1.060(8) .
C1 C2 1.559(10) .
O1 C43 1.218(7) 1_655
C50 C51 1.539(9) .
C29 C30 1.542(9) .
O7 C36 1.219(7) .
C7 C2 1.390(10) .
C7 H7 0.9300 .
C15 C16 1.490(8) .
C8 C9 1.481(9) .
C36 C37 1.489(8) .
C43 O1 1.218(7) 1_455
C43 C44 1.487(8) .
C45 C44 1.379(8) .
C45 C46 1.386(10) .
C45 H45 0.9300 .
C52 C53 1.386(12) .
C52 C51 1.403(10) .
C52 H52 0.9300 .
C3 C2 1.405(10) .
C3 H3 0.9300 .
C23 C28 1.366(11) .
C23 C24 1.394(11) .
C17 C16 1.391(8) .
C17 C18 1.398(9) .
C17 H17 0.9300 .
C20 C19 1.358(11) .
C20 C21 1.390(10) .
C20 H20 0.9300 .
C42 C41 1.373(10) .
C42 C37 1.396(9) .
C42 H42 0.9300 .
C37 C38 1.385(8) .
C38 C39 1.391(9) .
C38 H38 0.9300 .
C10 C11 1.374(9) .
C10 C9 1.389(8) .
C10 H10 0.9300 .
C16 C21 1.381(9) .
C30 C31 1.377(11) .
C30 C35 1.400(11) .
C35 C34 1.413(12) .
C35 H35 0.9300 .
C56 C51 1.408(10) .
C56 H56 0.9300 .
C39 C40 1.372(11) .
C39 H39 0.9300 .
C41 C40 1.390(11) .
C41 H41 0.9300 .
C48 C47 1.371(11) .
C48 H48 0.9300 .
C40 H40 0.9300 .
C28 H28 0.9300 .
C9 C14 1.399(9) .
C53 C54 1.387(13) .
C53 H53 0.9300 .
C18 C19 1.370(11) .
C18 H18 0.9300 .
C47 C46 1.376(11) .
C47 H47 0.9300 .
C31 C32 1.402(12) .
C31 H31 0.9300 .
C11 H11 0.9300 .
C19 H19 0.9300 .
C32 H32 0.9300 .
C14 H14 0.9300 .
C46 H46 0.9300 .
C21 H21 0.9300 .
C24 C25 1.385(12) .
C24 H24 0.9300 .
C25 H25 0.9300 .
C34 H34 0.9300 .
C54 H54 0.9300 .
